data_4338441
loop_
_publ_author_name
'Kaase, Dominic'
'Gotzmann, Carla'
'Rein, Stephan'
'Lan, Yanhua'
'Kacprzak, Sylwia'
'Klingele, Julia'

_publ_section_title
;
 [1,2,4]Triazolo[4,3-a]Pyridines as Bridging Ligands-Magnetism of
 Azole-Bridged Dinuclear Copper(II) Complexes Influenced by the Trigonal
 Distortion Parameter \t.
;
_journal_issue 11
_journal_name_full 'Inorganic chemistry'
_journal_page_first 5546
_journal_page_last 5555
_journal_paper_doi 10.1021/ic500226z
_journal_volume 53
_journal_year 2014
_chemical_formula_moiety
;
 (Cu2 C72 H60 N24), 4(Cl O4), 1.5(C H4 O), 3.5(H2 O)
;
_chemical_formula_sum 'C73.5 H73 Cl4 Cu2 N24 O21'
_chemical_formula_weight 1897.44
_chemical_name_systematic
; 
 ? 
;
_space_group_IT_number 2
_symmetry_cell_setting triclinic
_symmetry_space_group_name_Hall '-P 1'
_symmetry_space_group_name_H-M 'P -1'
_atom_sites_solution_hydrogens geom
_atom_sites_solution_primary direct
_atom_sites_solution_secondary difmap
_audit_creation_method SHELXL-97
_cell_angle_alpha 111.201(2)
_cell_angle_beta 106.719(2)
_cell_angle_gamma 98.5170(10)
_cell_formula_units_Z 1
_cell_length_a 12.1823(3)
_cell_length_b 12.7822(3)
_cell_length_c 14.8869(6)
_cell_measurement_reflns_used 5586
_cell_measurement_temperature 100(2)
_cell_measurement_theta_max 25.10
_cell_measurement_theta_min 2.51
_cell_volume 1985.64(12)
_computing_data_collection 'Bruker APEX2'
_computing_structure_refinement 'SHELXL-97 (Sheldrick, 1997)'
_computing_structure_solution 'SHELXS-97 (Sheldrick, 1990)'
_diffrn_ambient_temperature 100(2)
_diffrn_measured_fraction_theta_full 0.996
_diffrn_measured_fraction_theta_max 0.996
_diffrn_measurement_device_type 'Bruker APEX2 CCD area detector'
_diffrn_measurement_method 'f\ and \w scans'
_diffrn_radiation_monochromator 'multilayer mirror optics'
_diffrn_radiation_source 'microfused sealed tube'
_diffrn_radiation_type MoK\a
_diffrn_radiation_wavelength 0.71073
_diffrn_reflns_av_R_equivalents 0.0537
_diffrn_reflns_av_sigmaI/netI 0.0599
_diffrn_reflns_limit_h_max 13
_diffrn_reflns_limit_h_min -15
_diffrn_reflns_limit_k_max 16
_diffrn_reflns_limit_k_min -16
_diffrn_reflns_limit_l_max 19
_diffrn_reflns_limit_l_min -19
_diffrn_reflns_number 34234
_diffrn_reflns_theta_full 27.53
_diffrn_reflns_theta_max 27.53
_diffrn_reflns_theta_min 1.92
_exptl_absorpt_coefficient_mu 0.761
_exptl_absorpt_correction_T_max 0.9849
_exptl_absorpt_correction_T_min 0.9346
_exptl_absorpt_correction_type multi-scan
_exptl_absorpt_process_details '(<i>SADABS</i>; Sheldrick, 1996)'
_exptl_crystal_colour red
_exptl_crystal_density_diffrn 1.587
_exptl_crystal_density_method 'not measured'
_exptl_crystal_description plate
_exptl_crystal_F_000 976
_exptl_crystal_size_max 0.09
_exptl_crystal_size_mid 0.06
_exptl_crystal_size_min 0.02
_refine_diff_density_max 1.705
_refine_diff_density_min -1.401
_refine_diff_density_rms 0.105
_refine_ls_extinction_method none
_refine_ls_goodness_of_fit_ref 1.047
_refine_ls_hydrogen_treatment constr
_refine_ls_matrix_type full
_refine_ls_number_parameters 653
_refine_ls_number_reflns 9131
_refine_ls_number_restraints 43
_refine_ls_restrained_S_all 1.076
_refine_ls_R_factor_all 0.1023
_refine_ls_R_factor_gt 0.0740
_refine_ls_shift/su_max 0.000
_refine_ls_shift/su_mean 0.000
_refine_ls_structure_factor_coef Fsqd
_refine_ls_weighting_details 'calc w=1/[\s^2^(Fo^2^)+(0.0671P)^2^+8.0963P] where P=(Fo^2^+2Fc^2^)/3'
_refine_ls_weighting_scheme calc
_refine_ls_wR_factor_gt 0.1743
_refine_ls_wR_factor_ref 0.1897
_reflns_number_gt 6736
_reflns_number_total 9131
_reflns_threshold_expression >2sigma(I)
_cod_data_source_file ic500226z_si_006.cif
_cod_data_source_block jmk356
_cod_depositor_comments 'Adding full bibliography for 4338438--4338442.cif.'
_cod_original_cell_volume 1985.64(10)
_cod_original_sg_symbol_H-M P-1
_cod_original_formula_sum 'C73.50 H73 Cl4 Cu2 N24 O21'
_cod_database_code 4338441

loop_
_publ_contact_author
'Julia Klingele'
'Sylwia Kacprzak'

loop_
_symmetry_equiv_pos_as_xyz
'x, y, z'
'-x, -y, -z'

loop_
_atom_site_label
_atom_site_type_symbol
_atom_site_fract_x
_atom_site_fract_y
_atom_site_fract_z
_atom_site_U_iso_or_equiv
_atom_site_adp_type
_atom_site_occupancy
_atom_site_symmetry_multiplicity
_atom_site_calc_flag
_atom_site_refinement_flags
_atom_site_disorder_assembly
_atom_site_disorder_group
Cu1 Cu -0.48398(5) 0.52249(4) 0.64065(4) 0.01885(15) Uani 1 1 d . . .
N1 N -0.6130(3) 0.4455(3) 0.6766(3) 0.0239(8) Uani 1 1 d . . .
N2 N -0.6383(3) 0.4405(3) 0.4874(3) 0.0205(7) Uani 1 1 d . . .
N3 N -0.6532(3) 0.4005(3) 0.3844(3) 0.0213(7) Uani 1 1 d . . .
N4 N -0.7885(3) 0.2811(3) 0.4008(3) 0.0241(8) Uani 1 1 d . . .
C1 C -0.5984(4) 0.4604(4) 0.7737(4) 0.0270(10) Uani 1 1 d . . .
C2 C -0.6952(5) 0.4172(4) 0.7948(4) 0.0339(11) Uani 1 1 d . . .
H2 H -0.6852 0.4284 0.8637 0.041 Uiso 1 1 calc R . .
C3 C -0.8044(5) 0.3588(4) 0.7167(5) 0.0383(13) Uani 1 1 d . . .
H3 H -0.8703 0.3299 0.7315 0.046 Uiso 1 1 calc R . .
C4 C -0.8193(5) 0.3416(4) 0.6164(4) 0.0348(11) Uani 1 1 d . . .
H4 H -0.8949 0.3017 0.5615 0.042 Uiso 1 1 calc R . .
C5 C -0.7208(4) 0.3843(4) 0.5985(4) 0.0255(9) Uani 1 1 d . . .
C6 C -0.7199(4) 0.3694(4) 0.4964(3) 0.0230(9) Uani 1 1 d . . .
C7 C -0.7458(4) 0.3043(4) 0.3313(3) 0.0224(9) Uani 1 1 d . . .
C8 C -0.8012(4) 0.2311(4) 0.2248(4) 0.0275(10) Uani 1 1 d . . .
H8 H -0.7771 0.2491 0.1756 0.033 Uiso 1 1 calc R . .
C9 C -0.8906(4) 0.1336(4) 0.1945(4) 0.0343(11) Uani 1 1 d . . .
H9 H -0.9290 0.0821 0.1229 0.041 Uiso 1 1 calc R . .
C10 C -0.9272(4) 0.1077(4) 0.2682(4) 0.0375(12) Uani 1 1 d . . .
H10 H -0.9869 0.0371 0.2455 0.045 Uiso 1 1 calc R . .
C11 C -0.8789(4) 0.1813(4) 0.3694(4) 0.0302(10) Uani 1 1 d . . .
H11 H -0.9060 0.1653 0.4181 0.036 Uiso 1 1 calc R . .
C12 C -0.4753(5) 0.5170(4) 0.8531(4) 0.0327(11) Uani 1 1 d . . .
H12A H -0.4214 0.5407 0.8218 0.049 Uiso 1 1 calc R . .
H12B H -0.4484 0.4615 0.8794 0.049 Uiso 1 1 calc R . .
H12C H -0.4751 0.5860 0.9104 0.049 Uiso 1 1 calc R . .
N21 N -0.4464(5) 0.0044(3) 0.4005(4) 0.0384(11) Uani 1 1 d . . .
N22 N -0.5104(3) 0.2772(3) 0.5161(3) 0.0228(8) Uani 1 1 d . . .
N23 N -0.4344(3) 0.3731(3) 0.6028(3) 0.0226(8) Uani 1 1 d . . .
N24 N -0.3460(4) 0.2330(3) 0.5783(3) 0.0264(8) Uani 1 1 d . . .
C21 C -0.4968(7) -0.1015(4) 0.3149(5) 0.0464(16) Uani 1 1 d . . .
C22 C -0.6107(7) -0.1327(5) 0.2440(4) 0.0485(16) Uani 1 1 d . . .
H22 H -0.6427 -0.2071 0.1862 0.058 Uiso 1 1 calc R . .
C23 C -0.6774(6) -0.0550(4) 0.2578(4) 0.0442(14) Uani 1 1 d . . .
H23 H -0.7566 -0.0753 0.2099 0.053 Uiso 1 1 calc R . .
C24 C -0.6288(5) 0.0531(4) 0.3421(4) 0.0349(11) Uani 1 1 d . . .
H24 H -0.6731 0.1087 0.3524 0.042 Uiso 1 1 calc R . .
C25 C -0.5138(5) 0.0784(4) 0.4111(4) 0.0309(11) Uani 1 1 d . . .
C26 C -0.4591(4) 0.1937(4) 0.5007(3) 0.0246(9) Uani 1 1 d . . .
C27 C -0.3342(4) 0.3475(4) 0.6421(4) 0.0246(9) Uani 1 1 d . . .
C28 C -0.2313(4) 0.4127(4) 0.7298(4) 0.0329(11) Uani 1 1 d . . .
H28 H -0.2227 0.4910 0.7745 0.040 Uiso 1 1 calc R . .
C29 C -0.1432(5) 0.3602(5) 0.7494(5) 0.0438(14) Uani 1 1 d . . .
H29 H -0.0726 0.4020 0.8095 0.053 Uiso 1 1 calc R . .
C30 C -0.1555(5) 0.2439(5) 0.6812(5) 0.0405(13) Uani 1 1 d . . .
H30 H -0.0921 0.2099 0.6956 0.049 Uiso 1 1 calc R . .
C31 C -0.2555(5) 0.1810(5) 0.5965(4) 0.0341(11) Uani 1 1 d . . .
H31 H -0.2635 0.1033 0.5508 0.041 Uiso 1 1 calc R . .
C32 C -0.4131(8) -0.1781(5) 0.3051(6) 0.071(2) Uani 1 1 d . . .
H32A H -0.3372 -0.1385 0.3646 0.107 Uiso 1 1 calc R . .
H32B H -0.3985 -0.1926 0.2409 0.107 Uiso 1 1 calc R . .
H32C H -0.4494 -0.2528 0.3036 0.107 Uiso 1 1 calc R . .
N41 N -0.4493(4) 1.0520(3) 0.9255(3) 0.0302(9) Uani 1 1 d . . .
N42 N -0.4379(3) 0.7577(3) 0.7932(3) 0.0208(7) Uani 1 1 d . . .
N43 N -0.5226(3) 0.6747(3) 0.7005(3) 0.0213(7) Uani 1 1 d . . .
N44 N -0.5859(3) 0.8313(3) 0.7482(3) 0.0221(8) Uani 1 1 d . . .
C41 C -0.3835(5) 1.1542(4) 1.0060(4) 0.0400(13) Uani 1 1 d . . .
C42 C -0.2743(6) 1.1662(5) 1.0751(5) 0.0536(17) Uani 1 1 d . . .
H42 H -0.2291 1.2401 1.1311 0.064 Uiso 1 1 calc R . .
C43 C -0.2304(5) 1.0699(5) 1.0627(5) 0.0532(17) Uani 1 1 d . . .
H43 H -0.1556 1.0766 1.1104 0.064 Uiso 1 1 calc R . .
C44 C -0.2976(5) 0.9634(5) 0.9792(4) 0.0390(12) Uani 1 1 d . . .
H44 H -0.2705 0.8955 0.9681 0.047 Uiso 1 1 calc R . .
C45 C -0.4059(4) 0.9603(4) 0.9127(4) 0.0257(9) Uani 1 1 d . . .
C46 C -0.4757(4) 0.8515(4) 0.8209(3) 0.0218(9) Uani 1 1 d . . .
C47 C -0.6129(4) 0.7195(3) 0.6729(3) 0.0221(9) Uani 1 1 d . . .
C48 C -0.7213(4) 0.6746(4) 0.5861(4) 0.0288(10) Uani 1 1 d . . .
H48 H -0.7416 0.5981 0.5328 0.035 Uiso 1 1 calc R . .
C49 C -0.7951(5) 0.7428(5) 0.5809(4) 0.0356(12) Uani 1 1 d . . .
H49 H -0.8678 0.7139 0.5227 0.043 Uiso 1 1 calc R . .
C50 C -0.7666(5) 0.8569(4) 0.6605(5) 0.0372(12) Uani 1 1 d . . .
H50 H -0.8211 0.9026 0.6558 0.045 Uiso 1 1 calc R . .
C51 C -0.6629(4) 0.9007(4) 0.7427(4) 0.0306(11) Uani 1 1 d . . .
H51 H -0.6428 0.9774 0.7957 0.037 Uiso 1 1 calc R . .
C52 C -0.4347(6) 1.2560(4) 1.0170(5) 0.0520(17) Uani 1 1 d . . .
H52A H -0.5123 1.2307 0.9606 0.078 Uiso 1 1 calc R . .
H52B H -0.3802 1.3180 1.0139 0.078 Uiso 1 1 calc R . .
H52C H -0.4449 1.2859 1.0838 0.078 Uiso 1 1 calc R . .
Cl11 Cl -1.0166(3) 0.4375(2) 0.3449(2) 0.0346(6) Uani 0.50 1 d P A 1
O11 O -0.9721(14) 0.5605(11) 0.3686(11) 0.106(3) Uani 0.50 1 d P A 1
O12 O -0.976(2) 0.362(2) 0.2775(14) 0.178(8) Uani 0.50 1 d P A 1
O13 O -1.1449(7) 0.4085(7) 0.3054(6) 0.0457(19) Uani 0.50 1 d P A 1
O14 O -0.9730(11) 0.4244(12) 0.4449(10) 0.076(3) Uani 0.50 1 d P A 1
Cl21 Cl -0.1402(3) 0.7750(3) 1.0800(3) 0.0580(9) Uani 0.50 1 d PD B 1
O21 O -0.0702(15) 0.8400(13) 1.0561(15) 0.120(8) Uani 0.50 1 d PD B 1
O22 O -0.0867(8) 0.7167(11) 1.1239(9) 0.070(4) Uani 0.50 1 d PD B 1
O23 O -0.2392(12) 0.7118(11) 1.0036(10) 0.106(3) Uani 0.50 1 d PD B 1
O24 O -0.1774(17) 0.8497(16) 1.1498(13) 0.204(14) Uani 0.50 1 d PD B 1
Cl31 Cl -0.9681(2) 0.0185(2) 0.5243(2) 0.0367(6) Uani 0.50 1 d P . .
O31 O -0.9905(8) -0.0968(5) 0.4911(7) 0.125(3) Uani 1 1 d . . .
O32 O -0.8548(7) 0.0432(7) 0.5145(8) 0.054(2) Uani 0.50 1 d P . .
O33 O -0.9529(9) 0.0496(8) 0.6314(7) 0.061(2) Uani 0.50 1 d P . .
Cl41 Cl -0.0615(4) 0.7375(3) 1.0228(3) 0.0683(10) Uani 0.50 1 d PD C 2
O41 O -0.0196(13) 0.6727(10) 0.9408(10) 0.106(3) Uani 0.50 1 d PD C 2
O42 O -0.0489(12) 0.8577(10) 1.0369(12) 0.082(5) Uani 0.50 1 d PD C 2
O43 O -0.0355(16) 0.7172(15) 1.1108(11) 0.178(8) Uani 0.50 1 d PD C 2
O44 O -0.1992(9) 0.6849(11) 0.9636(9) 0.076(3) Uani 0.50 1 d PD C 2
O60 O 0.083(2) 0.736(3) 1.0592(19) 0.110(10) Uani 0.25 1 d P D 1
H60 H 0.0817 0.8023 1.0636 0.165 Uiso 0.25 1 d P E 1
C60 C 0.0554(8) 0.6452(12) 0.9384(7) 0.098(10) Uani 0.25 1 d P D 1
H60A H 0.0226 0.6804 0.8919 0.146 Uiso 0.25 1 calc PR D 1
H60B H -0.0025 0.5717 0.9198 0.146 Uiso 0.25 1 calc PR D 1
H60C H 0.1298 0.6296 0.9318 0.146 Uiso 0.25 1 calc PRD D 1
O70 O -0.9358(8) 0.4452(6) 0.4066(7) 0.070(4) Uani 0.50 1 d PR D 2
H70 H -0.9485 0.5102 0.4331 0.104 Uiso 0.50 1 calc PR D 2
C70 C -1.0071(8) 0.3865(6) 0.2849(7) 0.098(10) Uani 0.50 1 d PR D 2
H70A H -1.0372 0.4443 0.2638 0.146 Uiso 0.50 1 calc PR D 2
H70B H -1.0743 0.3203 0.2664 0.146 Uiso 0.50 1 calc PR D 2
H70C H -0.9536 0.3588 0.2493 0.146 Uiso 0.50 1 calc PR D 2
O80 O -0.2519(10) 1.4437(15) 0.9668(9) 0.057(3) Uani 0.50 1 d PG F 2
H80A H -0.2108 1.5167 0.9929 0.086 Uiso 0.50 1 d P G 2
H80B H -0.2056 1.4038 0.9859 0.086 Uiso 0.50 1 d P H 2
O85 O 0.1935(19) 0.5666(15) 0.9965(13) 0.146(10) Uani 0.50 1 d PD I 1
H85A H 0.2255 0.5045 1.0192 0.219 Uiso 0.50 1 d P J 1
H85B H 0.1728 0.6133 1.0206 0.219 Uiso 0.50 1 d P K 1
O90 O -0.224(2) 0.8670(15) 1.1833(18) 0.164(10) Uani 0.50 1 d PG L 2
H90A H -0.2554 0.7916 1.1545 0.247 Uiso 0.50 1 d PG L 2
H90B H -0.1940 0.8871 1.1435 0.247 Uiso 0.50 1 d PG L 2
O95 O -0.124(2) 0.6412(16) 0.9398(13) 0.099(10) Uani 0.25 1 d PG L 1
H95A H -0.1263 0.5740 0.9425 0.148 Uiso 0.25 1 d PG L 1
H95B H -0.1460 0.6309 0.8755 0.148 Uiso 0.25 1 d PG L 1

loop_
_atom_site_aniso_label
_atom_site_aniso_U_11
_atom_site_aniso_U_22
_atom_site_aniso_U_33
_atom_site_aniso_U_23
_atom_site_aniso_U_13
_atom_site_aniso_U_12
Cu1 0.0238(3) 0.0120(2) 0.0197(3) 0.00453(19) 0.0099(2) 0.00449(19)
N1 0.035(2) 0.0146(16) 0.028(2) 0.0085(15) 0.0190(17) 0.0112(15)
N2 0.0221(18) 0.0142(16) 0.0227(18) 0.0038(14) 0.0098(15) 0.0050(14)
N3 0.0223(18) 0.0165(16) 0.0227(18) 0.0060(14) 0.0087(15) 0.0044(14)
N4 0.0212(18) 0.0177(17) 0.031(2) 0.0070(16) 0.0115(16) 0.0041(14)
C1 0.042(3) 0.017(2) 0.029(2) 0.0081(18) 0.022(2) 0.0141(19)
C2 0.054(3) 0.027(2) 0.038(3) 0.018(2) 0.032(3) 0.018(2)
C3 0.048(3) 0.029(2) 0.054(3) 0.019(2) 0.039(3) 0.013(2)
C4 0.037(3) 0.026(2) 0.047(3) 0.013(2) 0.027(2) 0.007(2)
C5 0.029(2) 0.0154(19) 0.031(2) 0.0051(18) 0.016(2) 0.0055(17)
C6 0.022(2) 0.0156(19) 0.027(2) 0.0042(17) 0.0098(18) 0.0040(16)
C7 0.018(2) 0.0165(19) 0.029(2) 0.0072(17) 0.0084(18) 0.0031(16)
C8 0.023(2) 0.023(2) 0.028(2) 0.0054(19) 0.0050(19) 0.0037(18)
C9 0.025(2) 0.026(2) 0.032(3) 0.002(2) -0.001(2) -0.0008(19)
C10 0.024(2) 0.023(2) 0.051(3) 0.008(2) 0.007(2) -0.0034(19)
C11 0.023(2) 0.016(2) 0.043(3) 0.008(2) 0.011(2) -0.0020(17)
C12 0.051(3) 0.030(2) 0.026(2) 0.014(2) 0.020(2) 0.021(2)
N21 0.072(3) 0.024(2) 0.042(3) 0.0200(19) 0.039(2) 0.025(2)
N22 0.030(2) 0.0150(16) 0.0267(19) 0.0093(15) 0.0141(16) 0.0077(14)
N23 0.0258(19) 0.0178(17) 0.0263(19) 0.0092(15) 0.0116(16) 0.0083(14)
N24 0.038(2) 0.0260(19) 0.032(2) 0.0193(17) 0.0226(18) 0.0171(17)
C21 0.098(5) 0.021(2) 0.050(3) 0.022(2) 0.053(4) 0.029(3)
C22 0.094(5) 0.023(3) 0.032(3) 0.010(2) 0.032(3) 0.013(3)
C23 0.075(4) 0.024(2) 0.029(3) 0.007(2) 0.023(3) 0.006(3)
C24 0.053(3) 0.020(2) 0.031(3) 0.009(2) 0.018(2) 0.009(2)
C25 0.059(3) 0.018(2) 0.029(2) 0.0139(19) 0.027(2) 0.017(2)
C26 0.036(3) 0.021(2) 0.024(2) 0.0123(18) 0.017(2) 0.0105(18)
C27 0.031(2) 0.022(2) 0.030(2) 0.0149(19) 0.019(2) 0.0084(18)
C28 0.034(3) 0.028(2) 0.040(3) 0.018(2) 0.015(2) 0.008(2)
C29 0.030(3) 0.052(3) 0.059(4) 0.037(3) 0.012(3) 0.008(2)
C30 0.038(3) 0.048(3) 0.065(4) 0.043(3) 0.030(3) 0.027(3)
C31 0.044(3) 0.038(3) 0.048(3) 0.032(3) 0.030(3) 0.027(2)
C32 0.141(7) 0.036(3) 0.077(5) 0.031(3) 0.074(5) 0.056(4)
N41 0.040(2) 0.0143(17) 0.036(2) 0.0048(16) 0.0237(19) 0.0034(16)
N42 0.0246(18) 0.0149(16) 0.0189(18) 0.0037(14) 0.0078(15) 0.0041(14)
N43 0.0259(19) 0.0150(16) 0.0192(18) 0.0051(14) 0.0072(15) 0.0031(14)
N44 0.0255(19) 0.0150(16) 0.0270(19) 0.0081(15) 0.0117(16) 0.0065(14)
C41 0.046(3) 0.020(2) 0.044(3) -0.003(2) 0.031(3) -0.003(2)
C42 0.046(4) 0.031(3) 0.050(4) -0.016(3) 0.022(3) -0.007(2)
C43 0.031(3) 0.048(3) 0.041(3) -0.011(3) 0.005(3) -0.001(3)
C44 0.031(3) 0.035(3) 0.034(3) 0.001(2) 0.009(2) 0.004(2)
C45 0.030(2) 0.018(2) 0.026(2) 0.0028(18) 0.017(2) 0.0049(18)
C46 0.026(2) 0.0168(19) 0.022(2) 0.0074(17) 0.0101(18) 0.0044(17)
C47 0.029(2) 0.0146(19) 0.024(2) 0.0093(17) 0.0109(18) 0.0047(16)
C48 0.029(2) 0.024(2) 0.027(2) 0.0111(19) 0.004(2) 0.0019(18)
C49 0.029(3) 0.037(3) 0.038(3) 0.023(2) 0.002(2) 0.004(2)
C50 0.035(3) 0.031(3) 0.056(3) 0.027(3) 0.018(3) 0.016(2)
C51 0.031(3) 0.019(2) 0.047(3) 0.015(2) 0.017(2) 0.0128(19)
C52 0.075(4) 0.017(2) 0.068(4) 0.005(3) 0.051(4) 0.009(3)
Cl11 0.0310(14) 0.0319(13) 0.0370(15) 0.0107(11) 0.0156(13) 0.0018(11)
O11 0.146(8) 0.071(5) 0.094(6) 0.028(4) 0.049(6) 0.017(5)
O12 0.225(16) 0.205(14) 0.088(9) 0.039(9) 0.008(9) 0.181(14)
O13 0.046(5) 0.039(4) 0.047(5) 0.019(4) 0.009(4) 0.011(4)
O14 0.065(5) 0.090(6) 0.065(5) 0.040(5) 0.009(4) 0.007(4)
Cl21 0.0398(16) 0.079(2) 0.0528(18) 0.0492(18) -0.0035(14) -0.0038(15)
O21 0.164(16) 0.040(8) 0.151(16) 0.037(9) 0.087(13) -0.028(8)
O22 0.044(5) 0.123(10) 0.099(9) 0.084(8) 0.039(6) 0.055(6)
O23 0.146(8) 0.071(5) 0.094(6) 0.028(4) 0.049(6) 0.017(5)
O24 0.24(3) 0.34(3) 0.29(3) 0.25(3) 0.22(3) 0.22(3)
Cl31 0.0373(17) 0.0273(15) 0.050(2) 0.0236(14) 0.0126(13) 0.0087(12)
O31 0.224(9) 0.053(3) 0.183(7) 0.070(4) 0.159(7) 0.055(4)
O32 0.041(5) 0.048(5) 0.088(7) 0.037(5) 0.030(5) 0.022(4)
O33 0.082(7) 0.057(5) 0.049(5) 0.031(5) 0.022(5) 0.010(5)
Cl41 0.094(3) 0.0452(18) 0.0450(18) 0.0069(15) 0.0099(18) 0.0262(18)
O41 0.146(8) 0.071(5) 0.094(6) 0.028(4) 0.049(6) 0.017(5)
O42 0.086(9) 0.031(6) 0.091(10) 0.027(6) -0.006(8) -0.011(6)
O43 0.225(16) 0.205(14) 0.088(9) 0.039(9) 0.008(9) 0.181(14)
O44 0.065(5) 0.090(6) 0.065(5) 0.040(5) 0.009(4) 0.007(4)
O60 0.071(15) 0.19(3) 0.070(15) 0.089(19) 0.001(12) 0.004(17)
C60 0.070(11) 0.065(10) 0.106(15) 0.075(11) -0.061(11) -0.037(9)
O70 0.073(7) 0.041(5) 0.048(6) -0.013(4) -0.016(5) 0.047(5)
C70 0.070(11) 0.065(10) 0.106(15) 0.075(11) -0.061(11) -0.037(9)
O80 0.039(5) 0.079(7) 0.024(5) 0.021(5) -0.008(4) -0.023(5)
O85 0.22(2) 0.081(11) 0.097(14) -0.008(10) 0.114(15) -0.065(15)
O90 0.23(2) 0.135(14) 0.30(3) 0.158(18) 0.21(2) 0.119(16)
O95 0.104(19) 0.032(10) 0.069(15) -0.007(9) -0.051(14) 0.008(11)

loop_
_atom_type_symbol
_atom_type_description
_atom_type_scat_dispersion_real
_atom_type_scat_dispersion_imag
_atom_type_scat_source
C C 0.0033 0.0016 'International Tables Vol C Tables 4.2.6.8 and 6.1.1.4'
H H 0.0000 0.0000 'International Tables Vol C Tables 4.2.6.8 and 6.1.1.4'
N N 0.0061 0.0033 'International Tables Vol C Tables 4.2.6.8 and 6.1.1.4'
O O 0.0106 0.0060 'International Tables Vol C Tables 4.2.6.8 and 6.1.1.4'
Cl Cl 0.1484 0.1585 'International Tables Vol C Tables 4.2.6.8 and 6.1.1.4'
Cu Cu 0.3201 1.2651 'International Tables Vol C Tables 4.2.6.8 and 6.1.1.4'

loop_
_geom_angle_atom_site_label_1
_geom_angle_atom_site_label_2
_geom_angle_atom_site_label_3
_geom_angle
_geom_angle_site_symmetry_1
_geom_angle_site_symmetry_3
N3 Cu1 N43 92.14(14) 2_466 .
N3 Cu1 N23 89.97(14) 2_466 .
N43 Cu1 N23 171.39(15) . .
N3 Cu1 N1 175.40(16) 2_466 .
N43 Cu1 N1 88.56(14) . .
N23 Cu1 N1 88.68(14) . .
N3 Cu1 N2 105.69(14) 2_466 .
N43 Cu1 N2 97.64(13) . .
N23 Cu1 N2 89.81(14) . .
N1 Cu1 N2 78.71(14) . .
C1 N1 C5 119.9(4) . .
C1 N1 Cu1 122.9(3) . .
C5 N1 Cu1 117.0(3) . .
C6 N2 N3 108.4(3) . .
C6 N2 Cu1 106.2(3) . .
N3 N2 Cu1 136.7(3) . .
C7 N3 N2 107.7(3) . .
C7 N3 Cu1 136.9(3) . 2_466
N2 N3 Cu1 113.8(3) . 2_466
C6 N4 C7 106.0(3) . .
C6 N4 C11 132.2(4) . .
C7 N4 C11 121.7(4) . .
N1 C1 C2 119.8(5) . .
N1 C1 C12 117.1(4) . .
C2 C1 C12 123.0(4) . .
C3 C2 C1 120.1(5) . .
C2 C3 C4 120.3(5) . .
C5 C4 C3 117.8(5) . .
N1 C5 C4 122.0(4) . .
N1 C5 C6 113.2(4) . .
C4 C5 C6 124.8(4) . .
N2 C6 N4 109.4(4) . .
N2 C6 C5 121.1(4) . .
N4 C6 C5 129.3(4) . .
N3 C7 N4 108.4(4) . .
N3 C7 C8 131.6(4) . .
N4 C7 C8 120.0(4) . .
C9 C8 C7 117.8(5) . .
C8 C9 C10 121.0(5) . .
C11 C10 C9 121.1(4) . .
C10 C11 N4 118.2(5) . .
C25 N21 C21 116.3(5) . .
C26 N22 N23 108.6(4) . .
C27 N23 N22 109.0(3) . .
C27 N23 Cu1 132.9(3) . .
N22 N23 Cu1 117.9(3) . .
C31 N24 C27 121.9(4) . .
C31 N24 C26 132.8(4) . .
C27 N24 C26 105.3(4) . .
C22 C21 N21 122.9(5) . .
C22 C21 C32 123.7(6) . .
N21 C21 C32 113.3(6) . .
C23 C22 C21 119.1(5) . .
C22 C23 C24 119.5(6) . .
C23 C24 C25 118.4(5) . .
N21 C25 C24 123.8(5) . .
N21 C25 C26 116.8(5) . .
C24 C25 C26 119.5(4) . .
N22 C26 N24 109.5(4) . .
N22 C26 C25 123.4(4) . .
N24 C26 C25 127.1(4) . .
N23 C27 N24 107.6(4) . .
N23 C27 C28 131.9(4) . .
N24 C27 C28 120.4(4) . .
C29 C28 C27 117.6(5) . .
C28 C29 C30 121.0(5) . .
C31 C30 C29 121.1(5) . .
C30 C31 N24 117.8(5) . .
C45 N41 C41 118.2(5) . .
C46 N42 N43 108.0(3) . .
C47 N43 N42 108.2(3) . .
C47 N43 Cu1 136.2(3) . .
N42 N43 Cu1 115.6(3) . .
C47 N44 C46 106.1(3) . .
C47 N44 C51 122.0(4) . .
C46 N44 C51 131.8(4) . .
N41 C41 C42 122.0(5) . .
N41 C41 C52 116.6(6) . .
C42 C41 C52 121.4(5) . .
C41 C42 C43 119.7(5) . .
C42 C43 C44 118.9(6) . .
C43 C44 C45 117.3(5) . .
N41 C45 C44 124.0(4) . .
N41 C45 C46 117.2(4) . .
C44 C45 C46 118.8(4) . .
N42 C46 N44 109.6(4) . .
N42 C46 C45 123.6(4) . .
N44 C46 C45 126.8(4) . .
N43 C47 N44 108.1(4) . .
N43 C47 C48 132.8(4) . .
N44 C47 C48 119.1(4) . .
C49 C48 C47 118.5(5) . .
C48 C49 C50 121.5(5) . .
C51 C50 C49 120.3(5) . .
C50 C51 N44 118.6(4) . .
O12 Cl11 O13 111.4(10) . .
O12 Cl11 O11 114.7(14) . .
O13 Cl11 O11 106.9(7) . .
O12 Cl11 O14 106.3(9) . .
O13 Cl11 O14 109.7(6) . .
O11 Cl11 O14 107.7(8) . .
O23 Cl21 O22 113.4(8) . .
O23 Cl21 O21 112.6(9) . .
O22 Cl21 O21 113.3(9) . .
O23 Cl21 O24 102.5(9) . .
O22 Cl21 O24 107.3(8) . .
O21 Cl21 O24 106.7(9) . .
Cl31 Cl31 O31 76.9(5) 2_356 2_356
Cl31 Cl31 O31 66.2(5) 2_356 .
O31 Cl31 O31 143.1(3) 2_356 .
O31 Cl31 O32 102.3(5) 2_356 .
O31 Cl31 O32 98.9(5) . .
Cl31 Cl31 O33 123.6(6) 2_356 .
O31 Cl31 O33 101.5(5) 2_356 .
O31 Cl31 O33 98.9(5) . .
O32 Cl31 O33 110.6(6) . .
Cl31 Cl31 O32 35.5(5) 2_356 2_356
O31 Cl31 O32 75.9(4) 2_356 2_356
O31 Cl31 O32 74.1(4) . 2_356
O32 Cl31 O32 160.6(2) . 2_356
O33 Cl31 O32 88.6(5) . 2_356
O31 Cl31 O33 76.4(5) 2_356 2_356
O31 Cl31 O33 74.1(5) . 2_356
O32 Cl31 O33 88.9(5) . 2_356
O33 Cl31 O33 160.2(2) . 2_356
O32 Cl31 O33 71.8(4) 2_356 2_356
O43 Cl41 O42 117.4(8) . .
O43 Cl41 O41 118.2(7) . .
O42 Cl41 O41 111.5(8) . .
O43 Cl41 O44 106.0(8) . .
O42 Cl41 O44 100.1(6) . .
O41 Cl41 O44 100.0(7) . .

loop_
_geom_bond_atom_site_label_1
_geom_bond_atom_site_label_2
_geom_bond_distance
_geom_bond_site_symmetry_2
Cu1 N3 2.009(4) 2_466
Cu1 N43 2.014(3) .
Cu1 N23 2.022(3) .
Cu1 N1 2.032(4) .
Cu1 N2 2.249(4) .
N1 C1 1.341(6) .
N1 C5 1.360(6) .
N2 C6 1.316(5) .
N2 N3 1.374(5) .
N3 C7 1.335(5) .
N3 Cu1 2.009(4) 2_466
N4 C6 1.368(6) .
N4 C7 1.383(6) .
N4 C11 1.384(5) .
C1 C2 1.393(7) .
C1 C12 1.486(7) .
C2 C3 1.367(8) .
C3 C4 1.381(8) .
C4 C5 1.380(6) .
C5 C6 1.465(6) .
C7 C8 1.403(6) .
C8 C9 1.360(6) .
C9 C10 1.418(8) .
C10 C11 1.342(7) .
N21 C25 1.338(6) .
N21 C21 1.374(7) .
N22 C26 1.298(5) .
N22 N23 1.363(5) .
N23 C27 1.335(6) .
N24 C31 1.381(6) .
N24 C27 1.386(6) .
N24 C26 1.394(6) .
C21 C22 1.373(9) .
C21 C32 1.516(8) .
C22 C23 1.370(9) .
C23 C24 1.382(7) .
C24 C25 1.385(8) .
C25 C26 1.475(6) .
C27 C28 1.390(7) .
C28 C29 1.365(7) .
C29 C30 1.420(8) .
C30 C31 1.346(8) .
N41 C45 1.331(6) .
N41 C41 1.338(6) .
N42 C46 1.316(5) .
N42 N43 1.375(5) .
N43 C47 1.343(6) .
N44 C47 1.377(5) .
N44 C46 1.378(6) .
N44 C51 1.389(5) .
C41 C42 1.375(9) .
C41 C52 1.501(8) .
C42 C43 1.387(9) .
C43 C44 1.388(7) .
C44 C45 1.388(7) .
C45 C46 1.460(6) .
C47 C48 1.414(6) .
C48 C49 1.347(7) .
C49 C50 1.420(8) .
C50 C51 1.346(7) .
Cl11 O12 1.38(2) .
Cl11 O13 1.438(9) .
Cl11 O11 1.459(13) .
Cl11 O14 1.509(12) .
Cl21 O23 1.288(12) .
Cl21 O22 1.288(9) .
Cl21 O21 1.313(11) .
Cl21 O24 1.371(13) .
Cl31 Cl31 0.819(5) 2_356
Cl31 O31 1.248(7) 2_356
Cl31 O31 1.328(6) .
Cl31 O32 1.430(8) .
Cl31 O33 1.444(9) .
Cl31 O32 2.016(8) 2_356
Cl31 O33 2.016(9) 2_356
O31 Cl31 1.248(7) 2_356
O32 Cl31 2.016(8) 2_356
O33 Cl31 2.016(9) 2_356
Cl41 O43 1.384(12) .
Cl41 O42 1.450(11) .
Cl41 O41 1.480(11) .
Cl41 O44 1.559(10) .
O60 C60 1.65(3) .
O70 C70 1.5874 .

loop_
_geom_torsion_atom_site_label_1
_geom_torsion_atom_site_label_2
_geom_torsion_atom_site_label_3
_geom_torsion_atom_site_label_4
_geom_torsion
_geom_torsion_site_symmetry_1
_geom_torsion_site_symmetry_4
N3 Cu1 N1 C1 23(2) 2_466 .
N43 Cu1 N1 C1 -75.4(3) . .
N23 Cu1 N1 C1 96.5(3) . .
N2 Cu1 N1 C1 -173.4(3) . .
N43 Cu1 N1 C5 99.3(3) . .
N23 Cu1 N1 C5 -88.8(3) . .
N2 Cu1 N1 C5 1.3(3) . .
N3 Cu1 N2 C6 166.8(3) 2_466 .
N43 Cu1 N2 C6 -98.8(3) . .
N23 Cu1 N2 C6 76.8(3) . .
N1 Cu1 N2 C6 -11.9(3) . .
N3 Cu1 N2 N3 24.5(4) 2_466 .
N43 Cu1 N2 N3 118.9(4) . .
N23 Cu1 N2 N3 -65.4(4) . .
N1 Cu1 N2 N3 -154.1(4) . .
C6 N2 N3 C7 0.5(5) . .
Cu1 N2 N3 C7 142.1(3) . .
C6 N2 N3 Cu1 -167.6(3) . 2_466
Cu1 N2 N3 Cu1 -25.9(5) . 2_466
C5 N1 C1 C2 -2.6(6) . .
Cu1 N1 C1 C2 172.0(3) . .
C5 N1 C1 C12 173.6(4) . .
Cu1 N1 C1 C12 -11.8(5) . .
N1 C1 C2 C3 0.6(7) . .
C12 C1 C2 C3 -175.3(4) . .
C1 C2 C3 C4 0.4(7) . .
C2 C3 C4 C5 0.5(7) . .
C1 N1 C5 C4 3.6(6) . .
Cu1 N1 C5 C4 -171.3(3) . .
C1 N1 C5 C6 -176.2(4) . .
Cu1 N1 C5 C6 8.9(5) . .
C3 C4 C5 N1 -2.5(7) . .
C3 C4 C5 C6 177.3(4) . .
N3 N2 C6 N4 0.7(5) . .
Cu1 N2 C6 N4 -153.0(3) . .
N3 N2 C6 C5 175.2(4) . .
Cu1 N2 C6 C5 21.5(5) . .
C7 N4 C6 N2 -1.6(5) . .
C11 N4 C6 N2 174.7(4) . .
C7 N4 C6 C5 -175.5(4) . .
C11 N4 C6 C5 0.9(8) . .
N1 C5 C6 N2 -22.0(6) . .
C4 C5 C6 N2 158.2(4) . .
N1 C5 C6 N4 151.2(4) . .
C4 C5 C6 N4 -28.6(7) . .
N2 N3 C7 N4 -1.5(5) . .
Cu1 N3 C7 N4 162.4(3) 2_466 .
N2 N3 C7 C8 177.9(4) . .
Cu1 N3 C7 C8 -18.2(8) 2_466 .
C6 N4 C7 N3 1.9(5) . .
C11 N4 C7 N3 -174.9(4) . .
C6 N4 C7 C8 -177.6(4) . .
C11 N4 C7 C8 5.6(6) . .
N3 C7 C8 C9 175.7(5) . .
N4 C7 C8 C9 -4.9(6) . .
C7 C8 C9 C10 0.6(7) . .
C8 C9 C10 C11 3.3(8) . .
C9 C10 C11 N4 -2.7(7) . .
C6 N4 C11 C10 -177.6(5) . .
C7 N4 C11 C10 -1.7(7) . .
C26 N22 N23 C27 -0.5(5) . .
C26 N22 N23 Cu1 175.1(3) . .
N3 Cu1 N23 C27 59.4(4) 2_466 .
N1 Cu1 N23 C27 -116.2(4) . .
N2 Cu1 N23 C27 165.1(4) . .
N3 Cu1 N23 N22 -114.9(3) 2_466 .
N1 Cu1 N23 N22 69.5(3) . .
N2 Cu1 N23 N22 -9.2(3) . .
C25 N21 C21 C22 -1.1(7) . .
C25 N21 C21 C32 177.0(4) . .
N21 C21 C22 C23 0.7(8) . .
C32 C21 C22 C23 -177.3(5) . .
C21 C22 C23 C24 0.5(8) . .
C22 C23 C24 C25 -1.1(8) . .
C21 N21 C25 C24 0.5(7) . .
C21 N21 C25 C26 -178.1(4) . .
C23 C24 C25 N21 0.6(7) . .
C23 C24 C25 C26 179.1(4) . .
N23 N22 C26 N24 0.1(5) . .
N23 N22 C26 C25 -177.4(4) . .
C31 N24 C26 N22 -178.4(4) . .
C27 N24 C26 N22 0.3(5) . .
C31 N24 C26 C25 -1.0(8) . .
C27 N24 C26 C25 177.7(4) . .
N21 C25 C26 N22 174.4(4) . .
C24 C25 C26 N22 -4.2(7) . .
N21 C25 C26 N24 -2.6(7) . .
C24 C25 C26 N24 178.8(4) . .
N22 N23 C27 N24 0.7(5) . .
Cu1 N23 C27 N24 -174.0(3) . .
N22 N23 C27 C28 -178.3(5) . .
Cu1 N23 C27 C28 7.0(8) . .
C31 N24 C27 N23 178.3(4) . .
C26 N24 C27 N23 -0.6(4) . .
C31 N24 C27 C28 -2.6(6) . .
C26 N24 C27 C28 178.5(4) . .
N23 C27 C28 C29 179.6(5) . .
N24 C27 C28 C29 0.7(7) . .
C27 C28 C29 C30 1.3(8) . .
C28 C29 C30 C31 -1.6(8) . .
C29 C30 C31 N24 -0.2(7) . .
C27 N24 C31 C30 2.3(6) . .
C26 N24 C31 C30 -179.2(5) . .
C46 N42 N43 C47 -0.4(5) . .
C46 N42 N43 Cu1 179.3(3) . .
N3 Cu1 N43 C47 112.9(4) 2_466 .
N1 Cu1 N43 C47 -71.7(4) . .
N2 Cu1 N43 C47 6.7(4) . .
N3 Cu1 N43 N42 -66.7(3) 2_466 .
N1 Cu1 N43 N42 108.8(3) . .
N2 Cu1 N43 N42 -172.8(3) . .
C45 N41 C41 C42 -0.5(8) . .
C45 N41 C41 C52 179.1(4) . .
N41 C41 C42 C43 -0.7(9) . .
C52 C41 C42 C43 179.6(6) . .
C41 C42 C43 C44 0.9(10) . .
C42 C43 C44 C45 0.1(9) . .
C41 N41 C45 C44 1.6(7) . .
C41 N41 C45 C46 -176.4(4) . .
C43 C44 C45 N41 -1.4(8) . .
C43 C44 C45 C46 176.6(5) . .
N43 N42 C46 N44 0.8(5) . .
N43 N42 C46 C45 -176.4(4) . .
C47 N44 C46 N42 -0.9(5) . .
C51 N44 C46 N42 178.9(4) . .
C47 N44 C46 C45 176.2(4) . .
C51 N44 C46 C45 -4.0(8) . .
N41 C45 C46 N42 173.0(4) . .
C44 C45 C46 N42 -5.2(7) . .
N41 C45 C46 N44 -3.8(7) . .
C44 C45 C46 N44 178.1(4) . .
N42 N43 C47 N44 -0.2(5) . .
Cu1 N43 C47 N44 -179.8(3) . .
N42 N43 C47 C48 179.3(5) . .
Cu1 N43 C47 C48 -0.3(8) . .
C46 N44 C47 N43 0.6(5) . .
C51 N44 C47 N43 -179.2(4) . .
C46 N44 C47 C48 -178.9(4) . .
C51 N44 C47 C48 1.2(6) . .
N43 C47 C48 C49 179.9(5) . .
N44 C47 C48 C49 -0.7(7) . .
C47 C48 C49 C50 -0.6(7) . .
C48 C49 C50 C51 1.5(8) . .
C49 C50 C51 N44 -0.9(7) . .
C47 N44 C51 C50 -0.4(7) . .
C46 N44 C51 C50 179.8(5) . .
O31 Cl31 O31 Cl31 -0.008(3) 2_356 2_356
O32 Cl31 O31 Cl31 -124.5(7) . 2_356
O33 Cl31 O31 Cl31 122.9(7) . 2_356
O32 Cl31 O31 Cl31 36.9(5) 2_356 2_356
O33 Cl31 O31 Cl31 -38.2(5) 2_356 2_356
O31 Cl31 O32 Cl31 -82.5(7) 2_356 2_356
O31 Cl31 O32 Cl31 67.1(6) . 2_356
O33 Cl31 O32 Cl31 170.1(8) . 2_356
O32 Cl31 O32 Cl31 -0.007(3) 2_356 2_356
O33 Cl31 O32 Cl31 -6.6(6) 2_356 2_356
O31 Cl31 O33 Cl31 81.8(7) 2_356 2_356
O31 Cl31 O33 Cl31 -67.3(6) . 2_356
O32 Cl31 O33 Cl31 -170.3(8) . 2_356
O32 Cl31 O33 Cl31 6.4(6) 2_356 2_356
O33 Cl31 O33 Cl31 0.002(2) 2_356 2_356
